data_4073757
loop_
_publ_author_name
'Stylianides, Neoklis'
'Danopoulos, Andreas A.'
'Pugh, David'
'Hancock, Fred'
'Zanotti-Gerosa, Antonio'

_publ_section_title
;
 Cyclometalated and Alkoxyphenyl-Substituted Palladium
 Imidazolin-2-ylidene Complexes. Synthetic, Structural, and Catalytic
 Studies
;
_journal_issue 23
_journal_name_full Organometallics
_journal_page_first 5627
_journal_paper_doi 10.1021/om700603d
_journal_volume 26
_journal_year 2007
_chemical_formula_moiety 'C42 H52 N4 Pd'
_chemical_formula_sum 'C42 H52 N4 Pd'
_chemical_formula_weight 718.88
_chemical_name_systematic
;
 ?
;
_space_group_IT_number 15
_symmetry_cell_setting monoclinic
_symmetry_Int_Tables_number 15
_symmetry_space_group_name_Hall '-C 2yc'
_symmetry_space_group_name_H-M 'C 1 2/c 1'
_atom_sites_solution_hydrogens geom
_atom_sites_solution_primary direct
_atom_sites_solution_secondary difmap
_audit_creation_method SHELXL-97
_cell_angle_alpha 90.00
_cell_angle_beta 100.456(3)
_cell_angle_gamma 90.00
_cell_formula_units_Z 4
_cell_length_a 23.344(2)
_cell_length_b 8.0765(4)
_cell_length_c 19.6151(18)
_cell_measurement_reflns_used 2305
_cell_measurement_temperature 120(2)
_cell_measurement_theta_max 27.48
_cell_measurement_theta_min 2.91
_cell_volume 3636.8(5)
_computing_cell_refinement 'DENZO (Otwinowski & Minor, 1997) & COLLECT (Hooft, R.W.W., 1998)'
_computing_data_collection 'COLLECT (Hooft, R.W.W., 1998)'
_computing_data_reduction 'DENZO (Otwinowski & Minor, 1997) & COLLECT (Hooft, R.W.W., 1998)'
_computing_molecular_graphics 'ORTEP-III (Farrugia, 1997)'
_computing_publication_material 'PLATON (Spek, 2003), WinGX (Farrugia, 1999) and enCIFer (Allen et al., 2004).'
_computing_structure_refinement 'SHELXL-97 (Sheldrick, 1997)'
_computing_structure_solution 'DIRDIF-99 (Beurskens et al., 1999)'
_diffrn_ambient_temperature 120(2)
_diffrn_detector_area_resol_mean 9.091
_diffrn_measured_fraction_theta_full 0.988
_diffrn_measured_fraction_theta_max 0.988
_diffrn_measurement_device_type 'Bruker-Nonius 95mm CCD camera on \k-goniostat'
_diffrn_measurement_method '\f & \w scans'
_diffrn_radiation_monochromator '10cm confocal mirrors'
_diffrn_radiation_source 'Bruker-Nonius FR591 rotating anode'
_diffrn_radiation_type MoK\a
_diffrn_radiation_wavelength 0.71073
_diffrn_reflns_av_R_equivalents 0.0718
_diffrn_reflns_av_sigmaI/netI 0.0605
_diffrn_reflns_limit_h_max 23
_diffrn_reflns_limit_h_min -24
_diffrn_reflns_limit_k_max 8
_diffrn_reflns_limit_k_min -8
_diffrn_reflns_limit_l_max 20
_diffrn_reflns_limit_l_min -20
_diffrn_reflns_number 9163
_diffrn_reflns_theta_full 22.02
_diffrn_reflns_theta_max 22.02
_diffrn_reflns_theta_min 3.67
_diffrn_standards_number 0
_exptl_absorpt_coefficient_mu 0.545
_exptl_absorpt_correction_T_max 0.9926
_exptl_absorpt_correction_T_min 0.9475
_exptl_absorpt_correction_type multi-scan
_exptl_absorpt_process_details 'SADABS V2.10 (Sheldrick, G.M., 2003)'
_exptl_crystal_colour red
_exptl_crystal_density_diffrn 1.313
_exptl_crystal_density_method 'not measured'
_exptl_crystal_description needle
_exptl_crystal_F_000 1512
_exptl_crystal_size_max 0.10
_exptl_crystal_size_mid 0.02
_exptl_crystal_size_min 0.01
_refine_diff_density_max 0.808
_refine_diff_density_min -0.447
_refine_diff_density_rms 0.091
_refine_ls_extinction_method none
_refine_ls_goodness_of_fit_ref 1.164
_refine_ls_hydrogen_treatment constr
_refine_ls_matrix_type full
_refine_ls_number_parameters 218
_refine_ls_number_reflns 2219
_refine_ls_number_restraints 0
_refine_ls_restrained_S_all 1.164
_refine_ls_R_factor_all 0.0727
_refine_ls_R_factor_gt 0.0560
_refine_ls_shift/su_max 0.007
_refine_ls_shift/su_mean 0.001
_refine_ls_structure_factor_coef Fsqd
_refine_ls_weighting_details 'calc w=1/[\s^2^(Fo^2^)+(0.0000P)^2^+43.4503P] where P=(Fo^2^+2Fc^2^)/3'
_refine_ls_weighting_scheme calc
_refine_ls_wR_factor_gt 0.1150
_refine_ls_wR_factor_ref 0.1212
_reflns_number_gt 1854
_reflns_number_total 2219
_reflns_threshold_expression I>2\s(I)
_cod_data_source_file om700603d-file002.cif
_cod_data_source_block 7
_cod_depositor_comments
;
The following automatic conversions were performed:

'_symmetry_cell_setting' value 'Monoclinic' changed to 'monoclinic'
according to /home/saulius/struct/CIF-dictionaries/cif_core.dic
dictionary named 'cif_core.dic' version 2.4.1 from 2010-06-29.

Automatic conversion script
Id: cif_fix_values 1715 2011-07-08 13:25:40Z adriana 
;
_cod_original_sg_symbol_H-M C2/c
_cod_database_code 4073757

loop_
_symmetry_equiv_pos_as_xyz
'x, y, z'
'-x, y, -z+1/2'
'x+1/2, y+1/2, z'
'-x+1/2, y+1/2, -z+1/2'
'-x, -y, -z'
'x, -y, z-1/2'
'-x+1/2, -y+1/2, -z'
'x+1/2, -y+1/2, z-1/2'

loop_
_atom_site_label
_atom_site_type_symbol
_atom_site_fract_x
_atom_site_fract_y
_atom_site_fract_z
_atom_site_U_iso_or_equiv
_atom_site_adp_type
_atom_site_occupancy
_atom_site_symmetry_multiplicity
_atom_site_calc_flag
_atom_site_refinement_flags
C1 C 0.2453(3) 0.3734(7) 0.4095(3) 0.0149(15) Uani 1 1 d .
C2 C 0.2137(3) 0.5499(8) 0.3140(3) 0.0232(16) Uani 1 1 d .
H2A H 0.2345 0.6573 0.3171 0.028 Uiso 1 1 calc R
H2B H 0.1757 0.5610 0.2824 0.028 Uiso 1 1 calc R
C3 C 0.2501(3) 0.4118(8) 0.2912(3) 0.0217(16) Uani 1 1 d .
H3A H 0.2256 0.3285 0.2625 0.026 Uiso 1 1 calc R
H3B H 0.2796 0.4551 0.2653 0.026 Uiso 1 1 calc R
C4 C 0.3169(3) 0.2052(7) 0.3596(3) 0.0159(15) Uani 1 1 d .
C5 C 0.2998(3) 0.0490(8) 0.3791(3) 0.0191(15) Uani 1 1 d .
H5 H 0.2630 0.0345 0.3926 0.023 Uiso 1 1 calc R
C6 C 0.3367(3) -0.0837(8) 0.3786(3) 0.0237(17) Uani 1 1 d .
H6 H 0.3254 -0.1899 0.3921 0.028 Uiso 1 1 calc R
C7 C 0.3904(3) -0.0640(8) 0.3585(3) 0.0245(17) Uani 1 1 d .
H7 H 0.4152 -0.1567 0.3570 0.029 Uiso 1 1 calc R
C8 C 0.4072(3) 0.0901(9) 0.3410(4) 0.0263(18) Uani 1 1 d .
H8 H 0.4444 0.1027 0.3285 0.032 Uiso 1 1 calc R
C9 C 0.3718(3) 0.2304(9) 0.3408(3) 0.0204(15) Uani 1 1 d .
C10 C 0.3926(3) 0.3995(8) 0.3213(4) 0.0228(17) Uani 1 1 d .
H10 H 0.3640 0.4843 0.3311 0.027 Uiso 1 1 calc R
C11 C 0.4519(3) 0.4419(9) 0.3646(4) 0.0348(19) Uani 1 1 d .
H11A H 0.4496 0.4379 0.4139 0.052 Uiso 1 1 calc R
H11B H 0.4634 0.5534 0.3527 0.052 Uiso 1 1 calc R
H11C H 0.4809 0.3616 0.3550 0.052 Uiso 1 1 calc R
C12 C 0.3957(4) 0.4080(9) 0.2431(4) 0.039(2) Uani 1 1 d .
H12A H 0.4236 0.3256 0.2324 0.058 Uiso 1 1 calc R
H12B H 0.4083 0.5188 0.2318 0.058 Uiso 1 1 calc R
H12C H 0.3571 0.3849 0.2156 0.058 Uiso 1 1 calc R
C13 C 0.1687(3) 0.5834(7) 0.4190(3) 0.0195(16) Uani 1 1 d .
C14 C 0.1852(3) 0.7430(9) 0.4394(3) 0.0216(14) Uani 1 1 d .
H14 H 0.2227 0.7821 0.4348 0.026 Uiso 1 1 calc R
C15 C 0.1473(3) 0.8474(8) 0.4669(4) 0.0276(17) Uani 1 1 d .
H15 H 0.1585 0.9573 0.4805 0.033 Uiso 1 1 calc R
C16 C 0.0936(3) 0.7882(7) 0.4737(3) 0.0237(17) Uani 1 1 d .
H16 H 0.0673 0.8581 0.4919 0.028 Uiso 1 1 calc R
C17 C 0.0769(3) 0.6256(8) 0.4541(3) 0.0235(16) Uani 1 1 d .
H17 H 0.0396 0.5866 0.4595 0.028 Uiso 1 1 calc R
C18 C 0.1147(3) 0.5199(8) 0.4266(3) 0.0211(16) Uani 1 1 d .
C19 C 0.0953(3) 0.3455(8) 0.4041(4) 0.0232(16) Uani 1 1 d .
H19 H 0.1313 0.2801 0.4020 0.028 Uiso 1 1 calc R
C20 C 0.0590(3) 0.3471(9) 0.3311(4) 0.038(2) Uani 1 1 d .
H20A H 0.0241 0.4148 0.3306 0.057 Uiso 1 1 calc R
H20B H 0.0475 0.2337 0.3171 0.057 Uiso 1 1 calc R
H20C H 0.0822 0.3938 0.2988 0.057 Uiso 1 1 calc R
C21 C 0.0635(3) 0.2575(11) 0.4551(3) 0.0368(17) Uani 1 1 d .
H21A H 0.0870 0.2632 0.5018 0.055 Uiso 1 1 calc R
H21B H 0.0571 0.1413 0.4413 0.055 Uiso 1 1 calc R
H21C H 0.0258 0.3113 0.4549 0.055 Uiso 1 1 calc R
N1 N 0.2066(2) 0.4897(6) 0.3833(3) 0.0166(12) Uani 1 1 d .
N2 N 0.2772(2) 0.3440(6) 0.3591(3) 0.0184(13) Uani 1 1 d .
Pd1 Pd 0.2500 0.2500 0.5000 0.0179(2) Uani 1 2 d S

loop_
_atom_site_aniso_label
_atom_site_aniso_U_11
_atom_site_aniso_U_22
_atom_site_aniso_U_33
_atom_site_aniso_U_23
_atom_site_aniso_U_13
_atom_site_aniso_U_12
C1 0.011(3) 0.017(4) 0.016(4) 0.000(3) 0.000(3) -0.001(3)
C2 0.016(4) 0.029(4) 0.026(4) 0.006(3) 0.007(3) 0.002(3)
C3 0.025(4) 0.024(4) 0.015(4) 0.005(3) 0.004(3) 0.004(3)
C4 0.018(4) 0.018(4) 0.013(3) -0.001(3) 0.005(3) 0.006(3)
C5 0.015(4) 0.024(4) 0.017(4) 0.002(3) 0.001(3) 0.002(3)
C6 0.031(4) 0.021(4) 0.019(4) -0.005(3) 0.003(3) -0.002(3)
C7 0.026(4) 0.021(4) 0.027(4) -0.004(3) 0.005(3) 0.007(3)
C8 0.014(4) 0.035(5) 0.031(4) -0.002(3) 0.007(3) 0.003(3)
C9 0.022(3) 0.026(4) 0.014(3) -0.006(3) 0.004(3) -0.001(3)
C10 0.022(4) 0.022(4) 0.025(4) 0.000(3) 0.007(3) -0.007(3)
C11 0.025(4) 0.029(4) 0.052(5) -0.006(4) 0.012(4) -0.004(3)
C12 0.043(5) 0.034(5) 0.042(5) 0.004(4) 0.016(4) -0.013(4)
C13 0.019(4) 0.016(4) 0.022(4) 0.004(3) 0.002(3) 0.000(3)
C14 0.017(3) 0.022(3) 0.025(3) 0.007(4) 0.001(3) 0.000(4)
C15 0.034(5) 0.021(4) 0.026(4) 0.002(3) -0.002(3) -0.002(3)
C16 0.025(4) 0.016(4) 0.031(4) 0.001(3) 0.006(3) 0.012(3)
C17 0.021(4) 0.023(4) 0.027(4) 0.003(3) 0.005(3) 0.002(3)
C18 0.018(4) 0.018(4) 0.026(4) 0.004(3) 0.002(3) -0.001(3)
C19 0.014(4) 0.017(4) 0.040(5) -0.003(3) 0.009(3) 0.005(3)
C20 0.049(5) 0.029(4) 0.037(5) -0.008(4) 0.012(4) -0.006(4)
C21 0.045(4) 0.032(4) 0.034(4) 0.004(4) 0.008(3) -0.013(4)
N1 0.013(3) 0.019(3) 0.020(3) 0.004(2) 0.010(2) -0.002(2)
N2 0.014(3) 0.025(3) 0.017(3) 0.001(2) 0.005(2) 0.000(2)
Pd1 0.0180(4) 0.0200(4) 0.0166(4) 0.0035(4) 0.0054(3) 0.0025(4)

loop_
_atom_type_symbol
_atom_type_description
_atom_type_scat_dispersion_real
_atom_type_scat_dispersion_imag
_atom_type_scat_source
C C 0.0030 0.0020 'International Tables Vol C Tables 4.2.6.8 and 6.1.1.4'
H H 0.0000 0.0000 'International Tables Vol C Tables 4.2.6.8 and 6.1.1.4'
N N 0.0060 0.0030 'International Tables Vol C Tables 4.2.6.8 and 6.1.1.4'
Pd Pd -0.9990 1.0070 'International Tables Vol C Tables 4.2.6.8 and 6.1.1.4'

loop_
_geom_angle_atom_site_label_1
_geom_angle_atom_site_label_2
_geom_angle_atom_site_label_3
_geom_angle
_geom_angle_site_symmetry_3
N1 C1 N2 105.3(5) .
N1 C1 Pd1 127.5(5) .
N2 C1 Pd1 127.0(4) .
N1 C2 C3 101.0(5) .
N1 C2 H2A 111.6 .
C3 C2 H2A 111.6 .
N1 C2 H2B 111.6 .
C3 C2 H2B 111.6 .
H2A C2 H2B 109.4 .
N2 C3 C2 100.2(5) .
N2 C3 H3A 111.7 .
C2 C3 H3A 111.7 .
N2 C3 H3B 111.7 .
C2 C3 H3B 111.7 .
H3A C3 H3B 109.5 .
C5 C4 C9 121.3(6) .
C5 C4 N2 119.0(5) .
C9 C4 N2 119.6(5) .
C6 C5 C4 119.3(6) .
C6 C5 H5 120.3 .
C4 C5 H5 120.3 .
C5 C6 C7 120.8(6) .
C5 C6 H6 119.6 .
C7 C6 H6 119.6 .
C8 C7 C6 119.3(6) .
C8 C7 H7 120.4 .
C6 C7 H7 120.4 .
C7 C8 C9 122.8(7) .
C7 C8 H8 118.6 .
C9 C8 H8 118.6 .
C8 C9 C4 116.4(6) .
C8 C9 C10 120.8(6) .
C4 C9 C10 122.8(6) .
C9 C10 C11 111.1(6) .
C9 C10 C12 111.2(5) .
C11 C10 C12 109.9(6) .
C9 C10 H10 108.1 .
C11 C10 H10 108.1 .
C12 C10 H10 108.1 .
C10 C11 H11A 109.5 .
C10 C11 H11B 109.5 .
H11A C11 H11B 109.5 .
C10 C11 H11C 109.5 .
H11A C11 H11C 109.5 .
H11B C11 H11C 109.5 .
C10 C12 H12A 109.5 .
C10 C12 H12B 109.5 .
H12A C12 H12B 109.5 .
C10 C12 H12C 109.5 .
H12A C12 H12C 109.5 .
H12B C12 H12C 109.5 .
C14 C13 C18 121.3(6) .
C14 C13 N1 118.0(6) .
C18 C13 N1 120.4(6) .
C13 C14 C15 120.8(6) .
C13 C14 H14 119.6 .
C15 C14 H14 119.6 .
C16 C15 C14 118.7(6) .
C16 C15 H15 120.6 .
C14 C15 H15 120.6 .
C15 C16 C17 120.8(6) .
C15 C16 H16 119.6 .
C17 C16 H16 119.6 .
C18 C17 C16 120.9(6) .
C18 C17 H17 119.6 .
C16 C17 H17 119.6 .
C13 C18 C17 117.4(6) .
C13 C18 C19 122.5(6) .
C17 C18 C19 120.1(6) .
C18 C19 C20 110.5(5) .
C18 C19 C21 113.3(6) .
C20 C19 C21 111.5(6) .
C18 C19 H19 107.1 .
C20 C19 H19 107.1 .
C21 C19 H19 107.1 .
C19 C20 H20A 109.5 .
C19 C20 H20B 109.5 .
H20A C20 H20B 109.5 .
C19 C20 H20C 109.5 .
H20A C20 H20C 109.5 .
H20B C20 H20C 109.5 .
C19 C21 H21A 109.5 .
C19 C21 H21B 109.5 .
H21A C21 H21B 109.5 .
C19 C21 H21C 109.5 .
H21A C21 H21C 109.5 .
H21B C21 H21C 109.5 .
C1 N1 C13 127.9(5) .
C1 N1 C2 113.7(5) .
C13 N1 C2 117.0(5) .
C1 N2 C4 124.1(5) .
C1 N2 C3 112.9(5) .
C4 N2 C3 117.5(5) .
C1 Pd1 C1 180.000(1) 7_556

loop_
_geom_bond_atom_site_label_1
_geom_bond_atom_site_label_2
_geom_bond_distance
_geom_bond_site_symmetry_2
C1 N1 1.338(8) .
C1 N2 1.363(8) .
C1 Pd1 2.022(6) .
C2 N1 1.481(8) .
C2 C3 1.518(9) .
C2 H2A 0.9900 .
C2 H2B 0.9900 .
C3 N2 1.472(8) .
C3 H3A 0.9900 .
C3 H3B 0.9900 .
C4 C5 1.397(9) .
C4 C9 1.412(9) .
C4 N2 1.453(8) .
C5 C6 1.377(9) .
C5 H5 0.9500 .
C6 C7 1.389(10) .
C6 H6 0.9500 .
C7 C8 1.367(10) .
C7 H7 0.9500 .
C8 C9 1.401(10) .
C8 H8 0.9500 .
C9 C10 1.521(9) .
C10 C11 1.526(10) .
C10 C12 1.551(10) .
C10 H10 1.0000 .
C11 H11A 0.9800 .
C11 H11B 0.9800 .
C11 H11C 0.9800 .
C12 H12A 0.9800 .
C12 H12B 0.9800 .
C12 H12C 0.9800 .
C13 C14 1.383(10) .
C13 C18 1.396(9) .
C13 N1 1.438(8) .
C14 C15 1.399(10) .
C14 H14 0.9500 .
C15 C16 1.370(10) .
C15 H15 0.9500 .
C16 C17 1.403(9) .
C16 H16 0.9500 .
C17 C18 1.403(9) .
C17 H17 0.9500 .
C18 C19 1.520(9) .
C19 C20 1.524(10) .
C19 C21 1.525(10) .
C19 H19 1.0000 .
C20 H20A 0.9800 .
C20 H20B 0.9800 .
C20 H20C 0.9800 .
C21 H21A 0.9800 .
C21 H21B 0.9800 .
C21 H21C 0.9800 .
Pd1 C1 2.022(6) 7_556

loop_
_geom_torsion_atom_site_label_1
_geom_torsion_atom_site_label_2
_geom_torsion_atom_site_label_3
_geom_torsion_atom_site_label_4
_geom_torsion
N1 C2 C3 N2 -23.6(6)
C9 C4 C5 C6 -1.5(9)
N2 C4 C5 C6 178.9(5)
C4 C5 C6 C7 -0.3(9)
C5 C6 C7 C8 1.8(10)
C6 C7 C8 C9 -1.5(10)
C7 C8 C9 C4 -0.2(10)
C7 C8 C9 C10 179.6(6)
C5 C4 C9 C8 1.7(9)
N2 C4 C9 C8 -178.7(5)
C5 C4 C9 C10 -178.1(6)
N2 C4 C9 C10 1.5(9)
C8 C9 C10 C11 -53.2(8)
C4 C9 C10 C11 126.6(7)
C8 C9 C10 C12 69.6(8)
C4 C9 C10 C12 -110.5(7)
C18 C13 C14 C15 -1.7(9)
N1 C13 C14 C15 172.4(5)
C13 C14 C15 C16 0.6(9)
C14 C15 C16 C17 0.5(10)
C15 C16 C17 C18 -0.4(10)
C14 C13 C18 C17 1.8(9)
N1 C13 C18 C17 -172.2(6)
C14 C13 C18 C19 179.5(6)
N1 C13 C18 C19 5.5(9)
C16 C17 C18 C13 -0.7(9)
C16 C17 C18 C19 -178.5(6)
C13 C18 C19 C20 -94.8(7)
C17 C18 C19 C20 82.9(8)
C13 C18 C19 C21 139.2(7)
C17 C18 C19 C21 -43.0(8)
N2 C1 N1 C13 -169.3(6)
Pd1 C1 N1 C13 16.5(9)
N2 C1 N1 C2 -3.1(7)
Pd1 C1 N1 C2 -177.3(4)
C14 C13 N1 C1 100.1(7)
C18 C13 N1 C1 -85.7(8)
C14 C13 N1 C2 -65.7(7)
C18 C13 N1 C2 108.5(7)
C3 C2 N1 C1 18.1(7)
C3 C2 N1 C13 -174.1(5)
N1 C1 N2 C4 -167.9(5)
Pd1 C1 N2 C4 6.4(8)
N1 C1 N2 C3 -14.7(7)
Pd1 C1 N2 C3 159.6(4)
C5 C4 N2 C1 42.3(8)
C9 C4 N2 C1 -137.4(6)
C5 C4 N2 C3 -109.8(6)
C9 C4 N2 C3 70.6(7)
C2 C3 N2 C1 25.2(7)
C2 C3 N2 C4 -179.8(5)
